data_7040972
loop_
_publ_author_name
'Dennington, Adam J.'
'Weller, Mark T.'

_publ_section_title
;
 Synthesis and structure of pseudo-three dimensional hybrid iodobismuthate
 semiconductors.
;
_journal_issue 44
_journal_name_full 'Dalton transactions (Cambridge, England : 2003)'
_journal_page_first 17974
_journal_page_last 17979
_journal_paper_doi 10.1039/c6dt03602c
_journal_volume 45
_journal_year 2016
_chemical_formula_iupac '[NH2(CH2)4NH2][BiI4]2.4H2O'
_chemical_formula_moiety 'Bi I4, 0.5(C4 N2 H12), 2(H2O)'
_chemical_formula_sum 'C2 H10 Bi I4 N O2'
_chemical_formula_weight 796.69
_chemical_name_systematic '1,4-Dipiperazinium iodobismuthate tetrahydrate'
_space_group_crystal_system monoclinic
_space_group_IT_number 14
_space_group_name_Hall '-P 2ybc'
_space_group_name_H-M_alt 'P 1 21/c 1'
_atom_sites_solution_hydrogens geom
_audit_creation_date 2016-09-12
_audit_creation_method 'CrysAlisPro 1.171.38.43 (Rigaku OD, 2015)'
_audit_update_record
;
2016-10-14 deposited with the CCDC.
2016-10-18 downloaded from the CCDC.
;
_cell_angle_alpha 90
_cell_angle_beta 95.109(4)
_cell_angle_gamma 90
_cell_formula_units_Z 4
_cell_length_a 7.4697(3)
_cell_length_b 13.1773(7)
_cell_length_c 13.9099(6)
_cell_measurement_reflns_used 3660
_cell_measurement_temperature 292.0(2)
_cell_measurement_theta_max 30.8960
_cell_measurement_theta_min 4.1240
_cell_volume 1363.72(11)
_computing_cell_refinement 'CrysAlisPro 1.171.38.43 (Rigaku OD, 2015)'
_computing_data_collection 'CrysAlisPro 1.171.38.43 (Rigaku OD, 2015)'
_computing_data_reduction 'CrysAlisPro 1.171.38.43 (Rigaku OD, 2015)'
_computing_molecular_graphics
'Palmer, D. C. (2014). CrystalMaker. CrystalMaker Software Ltd, Begbroke, Oxfordshire, England.'
_computing_structure_refinement 'SHELXL-2014/7 (Sheldrick, 2014)'
_computing_structure_solution 'SHELXL-2014/7 (Sheldrick, 2014)'
_diffrn_ambient_environment air
_diffrn_ambient_temperature 292.0(2)
_diffrn_detector 'CCD plate'
_diffrn_detector_area_resol_mean 8.0734
_diffrn_detector_type EosS2
_diffrn_measured_fraction_theta_full 0.9957
_diffrn_measured_fraction_theta_max 0.8946
_diffrn_measurement_details
;
List of Runs (angles in degrees, time in seconds):

  1  \w    -41.00  50.00   1.00   22.00    --   23.53 -77.00-120.00   91
  2  \w      2.00  30.00   1.00   22.00    --   23.53 -57.00-120.00   28
  3  \w    -22.00   4.00   1.00   22.00    --  -22.90 -77.00-150.00   26
  4  \w     -2.00  90.00   1.00   22.00    --   23.53  77.00  90.00   92
  5  \w    -87.00 -58.00   1.00   22.00    --  -22.90 -77.00-150.00   29
;
_diffrn_measurement_device 'four-circle diffractometer'
_diffrn_measurement_device_type 'New Xcalibur, EosS2'
_diffrn_measurement_method '\w scans'
_diffrn_orient_matrix_type 'CrysAlisPro convention (1999,Acta A55,543-557)'
_diffrn_orient_matrix_UB_11 0.0009984000
_diffrn_orient_matrix_UB_12 -0.0504978000
_diffrn_orient_matrix_UB_13 0.0179085000
_diffrn_orient_matrix_UB_21 -0.0082447000
_diffrn_orient_matrix_UB_22 -0.0187361000
_diffrn_orient_matrix_UB_23 -0.0479186000
_diffrn_orient_matrix_UB_31 0.0949717000
_diffrn_orient_matrix_UB_32 -0.0012782000
_diffrn_orient_matrix_UB_33 0.0002967000
_diffrn_radiation_monochromator graphite
_diffrn_radiation_probe x-ray
_diffrn_radiation_type 'Mo K\a'
_diffrn_radiation_wavelength 0.71073
_diffrn_reflns_av_R_equivalents 0.0334
_diffrn_reflns_av_sigmaI/netI 0.0502
_diffrn_reflns_Laue_measured_fraction_full 0.998
_diffrn_reflns_Laue_measured_fraction_max 0.896
_diffrn_reflns_limit_h_max 11
_diffrn_reflns_limit_h_min -10
_diffrn_reflns_limit_k_max 19
_diffrn_reflns_limit_k_min -18
_diffrn_reflns_limit_l_max 19
_diffrn_reflns_limit_l_min -19
_diffrn_reflns_number 8961
_diffrn_reflns_point_group_measured_fraction_full 0.998
_diffrn_reflns_point_group_measured_fraction_max 0.896
_diffrn_reflns_theta_full 29.5096
_diffrn_reflns_theta_max 31.8949
_diffrn_reflns_theta_min 3.3225
_diffrn_source 'fine-focus sealed X-ray tube'
_diffrn_source_type 'Enhance (Mo) X-ray Source'
_exptl_absorpt_coefficient_mu 21.950
_exptl_absorpt_correction_T_max 0.085
_exptl_absorpt_correction_T_min 0.012
_exptl_absorpt_correction_type analytical
_exptl_absorpt_process_details
;
CrysAlisPro 1.171.38.43 (Rigaku Oxford Diffraction, 2015)
Analytical numeric absorption correction using a multifaceted crystal
            model based on expressions derived by R.C. Clark & J.S. Reid.
(Clark, R. C. & Reid, J. S. (1995). Acta Cryst. A51, 887-897)
Empirical absorption correction using spherical harmonics,
 implemented in SCALE3 ABSPACK scaling algorithm.
;
_exptl_crystal_colour Red
_exptl_crystal_density_diffrn 3.880
_exptl_crystal_description Prism
_exptl_crystal_F_000 1360.000
_exptl_crystal_size_max 0.358
_exptl_crystal_size_mid 0.260
_exptl_crystal_size_min 0.123
_refine_diff_density_max 3.222
_refine_diff_density_min -3.520
_refine_diff_density_rms 0.341
_refine_ls_extinction_method none
_refine_ls_goodness_of_fit_ref 1.044
_refine_ls_hydrogen_treatment constr
_refine_ls_matrix_type full
_refine_ls_number_parameters 91
_refine_ls_number_reflns 4208
_refine_ls_number_restraints 0
_refine_ls_restrained_S_all 1.044
_refine_ls_R_factor_all 0.0634
_refine_ls_R_factor_gt 0.0451
_refine_ls_shift/su_max 0.001
_refine_ls_shift/su_mean 0.000
_refine_ls_structure_factor_coef Fsqd
_refine_ls_weighting_details 'w=1/[\s^2^(Fo^2^)+(0.0472P)^2^+0.9216P] where P=(Fo^2^+2Fc^2^)/3'
_refine_ls_weighting_scheme calc
_refine_ls_wR_factor_gt 0.0957
_refine_ls_wR_factor_ref 0.1049
_reflns_Friedel_coverage 0.000
_reflns_number_gt 3316
_reflns_number_total 4208
_reflns_threshold_expression 'I > 2\s(I)'
_cod_data_source_file c6dt03602c2.cif
_cod_data_source_block Compound1_RT
_cod_depositor_comments 'Adding full bibliography for 7040972--7040977.cif.'
_cod_database_code 7040972
_shelx_space_group_comment
;
The symmetry employed for this shelxl refinement is uniquely defined
by the following loop, which should always be used as a source of
symmetry information in preference to the above space-group names.
They are only intended as comments.
;
_cell_oxdiff_length_a 7.4708(3)
_cell_oxdiff_length_b 13.1654(8)
_cell_oxdiff_length_c 13.9224(7)
_cell_oxdiff_angle_alpha 89.873(5)
_cell_oxdiff_angle_beta 95.189(4)
_cell_oxdiff_angle_gamma 89.819(4)
_cell_oxdiff_volume 1363.72(13)
_cell_oxdiff_measurement_reflns_used 3660
_oxdiff_exptl_absorpt_empirical_full_min 0.792
_oxdiff_exptl_absorpt_empirical_full_max 1.509
_oxdiff_exptl_absorpt_empirical_details
;
Empirical correction (ABSPACK) includes:
- Absorption correction using spherical harmonics
- Frame scaling
;
_reflns_odcompleteness_completeness 99.57
_reflns_odcompleteness_theta 29.51
_reflns_odcompleteness_iscentric 1

loop_
_space_group_symop_id
_space_group_symop_operation_xyz
1 'x, y, z'
2 '-x, y+1/2, -z+1/2'
3 '-x, -y, -z'
4 'x, -y-1/2, z-1/2'

loop_
_atom_site_label
_atom_site_type_symbol
_atom_site_fract_x
_atom_site_fract_y
_atom_site_fract_z
_atom_site_U_iso_or_equiv
_atom_site_adp_type
_atom_site_occupancy
_atom_site_site_symmetry_order
_atom_site_calc_flag
_atom_site_refinement_flags_posn
_atom_site_refinement_flags_adp
Bi1 Bi 0.76222(4) 0.02135(3) 0.09119(2) 0.02552(10) Uani 1 1 d . .
I1 I 0.62865(9) 0.18478(5) 0.20378(4) 0.04025(17) Uani 1 1 d . .
I2 I 1.09515(7) 0.15135(5) 0.05719(4) 0.03414(15) Uani 1 1 d . .
I3 I 0.43590(8) -0.11755(5) 0.10341(4) 0.03544(16) Uani 1 1 d . .
I4 I 0.94151(9) -0.08223(6) 0.26239(4) 0.04183(17) Uani 1 1 d . .
N1 N 0.4723(15) 0.0807(9) 0.4335(7) 0.064(3) Uani 1 1 d . .
H1A H 0.5829 0.1055 0.4324 0.077 Uiso 1 1 calc R U
H1B H 0.3994 0.1177 0.3933 0.077 Uiso 1 1 calc R U
C1 C 0.4170(13) 0.0905(8) 0.5300(7) 0.042(2) Uani 1 1 d . .
H1C H 0.2919 0.0707 0.5300 0.050 Uiso 1 1 calc R U
H1D H 0.4271 0.1609 0.5500 0.050 Uiso 1 1 calc R U
C2 C 0.4701(16) -0.0256(10) 0.3988(7) 0.050(3) Uani 1 1 d . .
H2A H 0.5175 -0.0287 0.3361 0.060 Uiso 1 1 calc R U
H2B H 0.3476 -0.0507 0.3918 0.060 Uiso 1 1 calc R U
O1 O 0.8413(12) 0.6651(7) 0.1669(6) 0.067(2) Uani 1 1 d . .
H1O1 H 0.8666 0.6771 0.2276 0.050 Uiso 1 1 d . .
H2O1 H 0.7301 0.6436 0.1627 0.050 Uiso 1 1 d . .
O2 O 0.8474(11) 0.3752(7) 0.9615(6) 0.069(3) Uani 1 1 d . .
H1O2 H 0.9235 0.3411 0.9990 0.050 Uiso 1 1 d . .
H2O2 H 0.7426 0.3560 0.9768 0.050 Uiso 1 1 d . .

loop_
_atom_site_aniso_label
_atom_site_aniso_U_11
_atom_site_aniso_U_22
_atom_site_aniso_U_33
_atom_site_aniso_U_23
_atom_site_aniso_U_13
_atom_site_aniso_U_12
Bi1 0.02791(15) 0.02338(19) 0.02534(15) -0.00027(12) 0.00277(11) -0.00083(13)
I1 0.0521(4) 0.0311(4) 0.0383(3) -0.0076(3) 0.0081(3) 0.0080(3)
I2 0.0323(3) 0.0281(3) 0.0430(3) -0.0073(3) 0.0087(2) -0.0055(2)
I3 0.0359(3) 0.0359(4) 0.0340(3) 0.0130(3) 0.0001(2) -0.0094(3)
I4 0.0482(4) 0.0375(4) 0.0374(3) 0.0063(3) -0.0090(3) 0.0048(3)
N1 0.082(7) 0.055(8) 0.054(6) 0.008(5) -0.004(5) 0.014(6)
C1 0.051(6) 0.031(6) 0.043(5) -0.008(4) 0.004(4) 0.008(5)
C2 0.066(7) 0.050(8) 0.032(5) -0.006(5) -0.001(5) -0.006(6)
O1 0.081(6) 0.058(7) 0.057(5) -0.006(4) -0.020(4) -0.001(5)
O2 0.061(5) 0.057(7) 0.089(6) 0.010(5) 0.001(5) 0.022(5)

loop_
_atom_type_symbol
_atom_type_description
_atom_type_scat_dispersion_real
_atom_type_scat_dispersion_imag
_atom_type_scat_source
C C 0.0033 0.0016 'International Tables Vol C Tables 4.2.6.8 and 6.1.1.4'
N N 0.0061 0.0033 'International Tables Vol C Tables 4.2.6.8 and 6.1.1.4'
O O 0.0106 0.0060 'International Tables Vol C Tables 4.2.6.8 and 6.1.1.4'
I I -0.4742 1.8119 'International Tables Vol C Tables 4.2.6.8 and 6.1.1.4'
Bi Bi -4.1077 10.2566 'International Tables Vol C Tables 4.2.6.8 and 6.1.1.4'
H H 0.0000 0.0000 'International Tables Vol C Tables 4.2.6.8 and 6.1.1.4'

loop_
_exptl_crystal_face_index_h
_exptl_crystal_face_index_k
_exptl_crystal_face_index_l
_exptl_crystal_face_perp_dist
10 -1 -7 0.1821
8 2 10 0.1592
0 3 19 0.1292
-10 0 -1 0.1553
0 -18 3 0.0477
-10 -3 2 0.1640
0 14 -12 0.0570
4 13 -12 0.0890
2 -14 12 0.0899
5 17 -2 0.0952
0 19 -1 0.0703
-5 16 0 0.1216
2 -14 -12 0.0943
8 8 6 0.1410
-1 -1 -19 0.1360
1 -5 19 0.1209
3 -1 -19 0.1018

loop_
_geom_angle_atom_site_label_1
_geom_angle_atom_site_label_2
_geom_angle_atom_site_label_3
_geom_angle
_geom_angle_site_symmetry_1
_geom_angle_site_symmetry_3
I1 Bi1 I4 93.49(2) . .
I1 Bi1 I3 95.75(2) . .
I4 Bi1 I3 89.146(19) . .
I1 Bi1 I2 89.50(2) . .
I4 Bi1 I2 93.79(2) . .
I3 Bi1 I2 173.824(19) . .
I1 Bi1 I3 90.41(2) . 3_655
I4 Bi1 I3 175.62(2) . 3_655
I3 Bi1 I3 88.481(17) . 3_655
I2 Bi1 I3 88.229(17) . 3_655
I1 Bi1 I2 174.22(2) . 3_755
I4 Bi1 I2 92.12(2) . 3_755
I3 Bi1 I2 85.744(18) . 3_755
I2 Bi1 I2 88.717(18) . 3_755
I3 Bi1 I2 84.036(18) 3_655 3_755
Bi1 I2 Bi1 91.284(18) . 3_755
Bi1 I3 Bi1 91.518(17) . 3_655
C1 N1 C2 113.1(9) . .
N1 C1 C2 111.7(8) . 3_656
N1 C2 C1 109.4(8) . 3_656

loop_
_geom_bond_atom_site_label_1
_geom_bond_atom_site_label_2
_geom_bond_distance
_geom_bond_site_symmetry_2
Bi1 I1 2.8922(7) .
Bi1 I4 2.9597(7) .
Bi1 I3 3.0650(7) .
Bi1 I2 3.0906(7) .
Bi1 I3 3.2265(6) 3_655
Bi1 I2 3.3113(7) 3_755
I2 Bi1 3.3113(7) 3_755
I3 Bi1 3.2265(6) 3_655
N1 C1 1.446(13) .
N1 C2 1.480(15) .
C1 C2 1.508(15) 3_656
C2 C1 1.508(15) 3_656

loop_
_exptl_oxdiff_crystal_face_indexfrac_h
_exptl_oxdiff_crystal_face_indexfrac_k
_exptl_oxdiff_crystal_face_indexfrac_l
_exptl_oxdiff_crystal_face_x
_exptl_oxdiff_crystal_face_y
_exptl_oxdiff_crystal_face_z
10.0343 -1.3834 -7.4403 -0.0534 0.2997 0.9525
8.4755 1.5506 10.0723 0.1105 -0.5816 0.8059
-0.1131 3.2066 19.2802 0.1832 -0.9830 -0.0091
-10.4172 -0.0357 -1.1298 -0.0288 0.1407 -0.9896
0.4877 -18.2605 3.2372 0.9806 0.1830 0.0706
-10.4279 -2.6275 2.2427 0.1624 0.0277 -0.9863
-0.0227 13.7910 -12.0587 -0.9124 0.3196 -0.0234
3.9743 12.8632 -12.0482 -0.8614 0.3036 0.3574
2.0206 -13.7567 12.0617 0.9127 -0.3369 0.2131
4.9729 16.9990 -2.0692 -0.8905 -0.2603 0.4499
-0.0238 18.9194 -1.0862 -0.9749 -0.3022 -0.0268
-5.0143 15.8576 -0.0804 -0.8072 -0.2519 -0.4965
2.0096 -14.0755 -11.9281 0.4992 0.8187 0.2053
7.9844 8.1886 5.9728 -0.2986 -0.5055 0.7496
-1.0064 -1.2660 -18.9888 -0.2771 0.9419 -0.0996
1.0138 -4.7127 19.0162 0.5795 -0.8313 0.1079
2.9893 -1.1974 -18.9829 -0.2765 0.9074 0.2798
